data_4086024
loop_
_publ_author_name
'Drover, Marcus W.'
'Schafer, Laurel L.'
'Love, Jennifer A.'

_publ_section_title
;
 Amidate-Ligated Complexes of Rhodium(I): A Showcase of Coordination
 Flexibility
;
_journal_issue 10
_journal_name_full Organometallics
_journal_page_first 1783
_journal_paper_doi 10.1021/om501209c
_journal_volume 34
_journal_year 2015
_chemical_formula_moiety 'C55 H52 N O P2 Rh0.98'
_chemical_formula_sum 'C55 H52 N O P2 Rh'
_chemical_formula_weight 907.82
_chemical_name_systematic '[N-(2,6-diisopropylphenyl)phenylamidate]bis(triphenylphosphine)rhodium(I)'
_space_group_crystal_system monoclinic
_space_group_IT_number 14
_space_group_name_Hall '-P 2yn'
_space_group_name_H-M_alt 'P 1 21/n 1'
_symmetry_space_group_name_Hall '-P 2yn'
_symmetry_space_group_name_H-M 'P 1 21/n 1'
_atom_sites_solution_hydrogens geom
_atom_sites_solution_primary direct
_audit_creation_date 2014-11-17
_audit_creation_method
;
Olex2 1.2
(compiled 2014.08.28 svn.r2986 for OlexSys, GUI svn.r4874)
;
_cell_angle_alpha 90
_cell_angle_beta 94.822(5)
_cell_angle_gamma 90
_cell_formula_units_Z 4
_cell_length_a 11.070(2)
_cell_length_b 24.216(4)
_cell_length_c 17.107(4)
_cell_measurement_reflns_used 4925
_cell_measurement_temperature 90
_cell_measurement_theta_max 30.015
_cell_measurement_theta_min 2.277
_cell_volume 4569.7(15)
_computing_cell_refinement 'SAINT v8.34A (Bruker, 2013)'
_computing_data_reduction 'SAINT v8.34A (Bruker, 2013)'
_computing_molecular_graphics 'Olex2 (Dolomanov et al., 2009)'
_computing_publication_material 'Olex2 (Dolomanov et al., 2009)'
_computing_structure_refinement 'ShelXL (Sheldrick, 2008)'
_computing_structure_solution 'ShelXS (Sheldrick, 2008)'
_diffrn_ambient_temperature 90.0
_diffrn_measured_fraction_theta_full 0.946
_diffrn_measured_fraction_theta_max 0.919
_diffrn_measurement_device_type 'Bruker Apex-II CCD'
_diffrn_radiation_type MoK\a
_diffrn_radiation_wavelength 0.71073
_diffrn_reflns_av_unetI/netI 0.0887
_diffrn_reflns_laue_measured_fraction_full 0.946
_diffrn_reflns_laue_measured_fraction_max 0.919
_diffrn_reflns_limit_h_max 15
_diffrn_reflns_limit_h_min -15
_diffrn_reflns_limit_k_max 34
_diffrn_reflns_limit_k_min 0
_diffrn_reflns_limit_l_max 24
_diffrn_reflns_limit_l_min 0
_diffrn_reflns_number 22708
_diffrn_reflns_point_group_measured_fraction_full 0.946
_diffrn_reflns_point_group_measured_fraction_max 0.919
_diffrn_reflns_theta_full 25.242
_diffrn_reflns_theta_max 30.107
_diffrn_reflns_theta_min 1.461
_exptl_absorpt_coefficient_mu 0.484
_exptl_absorpt_correction_T_max 1
_exptl_absorpt_correction_T_min 0.5621
_exptl_absorpt_correction_type multi-scan
_exptl_absorpt_process_details
;
 TWINABS-2012/1 (Bruker,2012) was used for absorption correction.
 
For component 1:
 wR2(int) was 0.0500 before and 0.0427 after correction.
 The Ratio of minimum to maximum transmission is 0.82.
 The \l/2 correction factor is Not present
 
For component 2:
 wR2(int) was 0.0730 before and 0.0534 after correction.
 The Ratio of minimum to maximum transmission not present.
 The \l/2 correction factor is Not present

Final HKLF 4 output contains 44795 reflections, Rint = 0.0650
 (13943 with I > 3sig(I), Rint = 0.0409)
;
_exptl_crystal_colour 'clear dark red'
_exptl_crystal_colour_lustre clear
_exptl_crystal_colour_modifier dark
_exptl_crystal_colour_primary red
_exptl_crystal_density_diffrn 1.320
_exptl_crystal_description prism
_exptl_crystal_F_000 1888
_exptl_crystal_size_max 0.27
_exptl_crystal_size_mid 0.21
_exptl_crystal_size_min 0.13
_refine_diff_density_max 1.280
_refine_diff_density_min -0.782
_refine_diff_density_rms 0.112
_refine_ls_extinction_method none
_refine_ls_goodness_of_fit_ref 1.037
_refine_ls_hydrogen_treatment constr
_refine_ls_matrix_type full
_refine_ls_number_parameters 547
_refine_ls_number_reflns 22708
_refine_ls_number_restraints 0
_refine_ls_restrained_S_all 1.037
_refine_ls_R_factor_all 0.0797
_refine_ls_R_factor_gt 0.0550
_refine_ls_shift/su_max 0.000
_refine_ls_shift/su_mean 0.000
_refine_ls_structure_factor_coef Fsqd
_refine_ls_weighting_details 'w=1/[\s^2^(Fo^2^)+(0.0530P)^2^+3.0588P] where P=(Fo^2^+2Fc^2^)/3'
_refine_ls_weighting_scheme calc
_refine_ls_wR_factor_gt 0.1133
_refine_ls_wR_factor_ref 0.1256
_reflns_Friedel_coverage 0.000
_reflns_number_gt 17892
_reflns_number_total 22708
_reflns_threshold_expression 'I > 2\s(I)'
_cod_data_source_file om501209c_si_002.cif
_cod_data_source_block ls548
_cod_original_cell_volume 4569.5(16)
_cod_database_code 4086024
_shelx_space_group_comment
;
The symmetry employed for this shelxl refinement is uniquely defined
by the following loop, which should always be used as a source of
symmetry information in preference to the above space-group names.
They are only intended as comments.
;
_shelx_estimated_absorpt_t_max 0.940
_shelx_estimated_absorpt_t_min 0.880
_olex2_refinement_description
;
1. Fixed Uiso
 At 1.2 times of:
  All C(H) groups
 At 1.5 times of:
  All C(H,H,H) groups
2.a Ternary CH refined with riding coordinates:
 C14(H14), C17(H17)
2.b Aromatic/amide H refined with riding coordinates:
 C3(H3), C4(H4), C5(H5), C6(H6), C7(H7), C10(H10), C11(H11), C12(H12),
 C21(H21), C22(H22), C23(H23), C24(H24), C25(H25), C27(H27), C28(H28), C29(H29),
  C30(H30), C31(H31), C33(H33), C34(H34), C35(H35), C36(H36), C37(H37),
 C39(H39), C40(H40), C41(H41), C42(H42), C43(H43), C45(H45), C46(H46), C47(H47),
  C48(H48), C49(H49), C51(H51), C52(H52), C53(H53), C54(H54), C55(H55)
2.c Idealised Me refined as rotating group:
 C15(H15A,H15B,H15C), C16(H16A,H16B,H16C), C18(H18A,H18B,H18C), C19(H19A,H19B,
 H19C)
;
_shelx_shelxl_version_number 2014/7
_olex2_submission_special_instructions 'No special instructions were received'

loop_
_space_group_symop_operation_xyz
'x, y, z'
'-x+1/2, y+1/2, -z+1/2'
'-x, -y, -z'
'x-1/2, -y-1/2, z-1/2'

loop_
_atom_site_label
_atom_site_type_symbol
_atom_site_fract_x
_atom_site_fract_y
_atom_site_fract_z
_atom_site_U_iso_or_equiv
_atom_site_adp_type
_atom_site_occupancy
_atom_site_site_symmetry_order
_atom_site_calc_flag
_atom_site_refinement_flags_posn
Rh1 Rh 0.25570(3) 0.15909(2) 0.19915(2) 0.00952(8) Uani 0.9775(19) 1 d .
P1 P 0.19440(9) 0.22736(4) 0.12031(6) 0.0119(2) Uani 1 1 d .
P2 P 0.12848(9) 0.17332(4) 0.28836(6) 0.0111(2) Uani 1 1 d .
O1 O 0.3888(2) 0.13509(11) 0.12276(15) 0.0141(6) Uani 1 1 d .
N1 N 0.3592(3) 0.08632(12) 0.22790(18) 0.0115(6) Uani 1 1 d .
C1 C 0.4165(3) 0.09114(15) 0.1640(2) 0.0130(8) Uani 1 1 d .
C2 C 0.5072(3) 0.05271(15) 0.1321(2) 0.0137(8) Uani 1 1 d .
C3 C 0.5456(4) 0.00264(17) 0.1659(2) 0.0220(9) Uani 1 1 d .
H3 H 0.5155 -0.0091 0.2136 0.026 Uiso 1 1 calc R
C4 C 0.6278(4) -0.03005(18) 0.1299(3) 0.0283(11) Uani 1 1 d .
H4 H 0.6537 -0.0641 0.1534 0.034 Uiso 1 1 calc R
C5 C 0.6728(4) -0.01387(17) 0.0603(3) 0.0232(10) Uani 1 1 d .
H5 H 0.7291 -0.0365 0.0361 0.028 Uiso 1 1 calc R
C6 C 0.6346(4) 0.03547(16) 0.0268(3) 0.0199(9) Uani 1 1 d .
H6 H 0.6650 0.0471 -0.0208 0.024 Uiso 1 1 calc R
C7 C 0.5522(3) 0.06828(16) 0.0617(2) 0.0153(8) Uani 1 1 d .
H7 H 0.5259 0.1019 0.0374 0.018 Uiso 1 1 calc R
C8 C 0.3781(3) 0.04404(15) 0.2858(2) 0.0131(8) Uani 1 1 d .
C9 C 0.4809(3) 0.04596(15) 0.3398(2) 0.0148(8) Uani 1 1 d .
C10 C 0.4947(4) 0.00382(16) 0.3949(2) 0.0184(9) Uani 1 1 d .
H10 H 0.5632 0.0043 0.4323 0.022 Uiso 1 1 calc R
C11 C 0.4127(4) -0.03849(17) 0.3970(3) 0.0223(9) Uani 1 1 d .
H11 H 0.4256 -0.0671 0.4348 0.027 Uiso 1 1 calc R
C12 C 0.3109(4) -0.03941(16) 0.3439(3) 0.0201(9) Uani 1 1 d .
H12 H 0.2539 -0.0685 0.3466 0.024 Uiso 1 1 calc R
C13 C 0.2901(4) 0.00153(15) 0.2864(2) 0.0149(8) Uani 1 1 d .
C14 C 0.1801(3) 0.00073(17) 0.2269(2) 0.0172(8) Uani 1 1 d .
H14 H 0.1474 0.0392 0.2225 0.021 Uiso 1 1 calc R
C15 C 0.2146(4) -0.01650(18) 0.1458(3) 0.0257(10) Uani 1 1 d .
H15A H 0.2770 0.0085 0.1290 0.038 Uiso 1 1 calc GR
H15B H 0.1428 -0.0147 0.1083 0.038 Uiso 1 1 calc GR
H15C H 0.2460 -0.0543 0.1482 0.038 Uiso 1 1 calc GR
C16 C 0.0780(4) -0.03688(18) 0.2503(3) 0.0286(11) Uani 1 1 d .
H16A H 0.1030 -0.0756 0.2468 0.043 Uiso 1 1 calc GR
H16B H 0.0051 -0.0306 0.2147 0.043 Uiso 1 1 calc GR
H16C H 0.0603 -0.0286 0.3042 0.043 Uiso 1 1 calc GR
C17 C 0.5744(3) 0.09143(16) 0.3348(2) 0.0170(8) Uani 1 1 d .
H17 H 0.5818 0.0985 0.2778 0.020 Uiso 1 1 calc R
C18 C 0.5345(4) 0.14600(16) 0.3707(3) 0.0235(10) Uani 1 1 d .
H18A H 0.4597 0.1590 0.3419 0.035 Uiso 1 1 calc GR
H18B H 0.5983 0.1737 0.3673 0.035 Uiso 1 1 calc GR
H18C H 0.5202 0.1400 0.4258 0.035 Uiso 1 1 calc GR
C19 C 0.7010(4) 0.07553(18) 0.3713(3) 0.0255(10) Uani 1 1 d .
H19A H 0.6992 0.0720 0.4283 0.038 Uiso 1 1 calc GR
H19B H 0.7592 0.1042 0.3596 0.038 Uiso 1 1 calc GR
H19C H 0.7252 0.0402 0.3494 0.038 Uiso 1 1 calc GR
C20 C 0.1369(3) 0.12013(15) 0.3658(2) 0.0131(8) Uani 1 1 d .
C21 C 0.2387(4) 0.11996(16) 0.4195(2) 0.0165(8) Uani 1 1 d .
H21 H 0.2979 0.1482 0.4169 0.020 Uiso 1 1 calc R
C22 C 0.2553(4) 0.07958(16) 0.4763(2) 0.0182(9) Uani 1 1 d .
H22 H 0.3252 0.0803 0.5125 0.022 Uiso 1 1 calc R
C23 C 0.1703(4) 0.03814(16) 0.4808(2) 0.0191(9) Uani 1 1 d .
H23 H 0.1822 0.0099 0.5192 0.023 Uiso 1 1 calc R
C24 C 0.0676(4) 0.03817(16) 0.4287(2) 0.0189(9) Uani 1 1 d .
H24 H 0.0082 0.0102 0.4325 0.023 Uiso 1 1 calc R
C25 C 0.0500(3) 0.07836(15) 0.3711(2) 0.0151(8) Uani 1 1 d .
H25 H -0.0206 0.0776 0.3354 0.018 Uiso 1 1 calc R
C26 C 0.1528(3) 0.23375(15) 0.3526(2) 0.0138(8) Uani 1 1 d .
C27 C 0.2508(3) 0.26836(16) 0.3422(2) 0.0175(8) Uani 1 1 d .
H27 H 0.2992 0.2622 0.2998 0.021 Uiso 1 1 calc R
C28 C 0.2780(4) 0.31187(17) 0.3937(3) 0.0228(9) Uani 1 1 d .
H28 H 0.3451 0.3352 0.3862 0.027 Uiso 1 1 calc R
C29 C 0.2085(4) 0.32152(17) 0.4557(3) 0.0240(10) Uani 1 1 d .
H29 H 0.2271 0.3516 0.4902 0.029 Uiso 1 1 calc R
C30 C 0.1109(4) 0.28698(17) 0.4673(2) 0.0217(9) Uani 1 1 d .
H30 H 0.0630 0.2933 0.5100 0.026 Uiso 1 1 calc R
C31 C 0.0840(4) 0.24330(16) 0.4161(2) 0.0184(9) Uani 1 1 d .
H31 H 0.0180 0.2196 0.4244 0.022 Uiso 1 1 calc R
C32 C -0.0322(3) 0.17328(14) 0.2528(2) 0.0122(8) Uani 1 1 d .
C33 C -0.0716(3) 0.13043(16) 0.2017(2) 0.0160(8) Uani 1 1 d .
H33 H -0.0151 0.1034 0.1877 0.019 Uiso 1 1 calc R
C34 C -0.1910(4) 0.12670(17) 0.1712(2) 0.0185(9) Uani 1 1 d .
H34 H -0.2161 0.0967 0.1378 0.022 Uiso 1 1 calc R
C35 C -0.2747(3) 0.16679(16) 0.1893(2) 0.0177(9) Uani 1 1 d .
H35 H -0.3565 0.1650 0.1676 0.021 Uiso 1 1 calc R
C36 C -0.2362(4) 0.20926(16) 0.2396(2) 0.0183(8) Uani 1 1 d .
H36 H -0.2928 0.2364 0.2529 0.022 Uiso 1 1 calc R
C37 C -0.1167(3) 0.21304(16) 0.2710(2) 0.0161(8) Uani 1 1 d .
H37 H -0.0924 0.2428 0.3051 0.019 Uiso 1 1 calc R
C38 C 0.0611(3) 0.27192(15) 0.1269(2) 0.0135(8) Uani 1 1 d .
C39 C 0.0690(3) 0.31406(15) 0.1830(2) 0.0157(8) Uani 1 1 d .
H39 H 0.1430 0.3198 0.2143 0.019 Uiso 1 1 calc R
C40 C -0.0306(4) 0.34767(16) 0.1934(3) 0.0209(9) Uani 1 1 d .
H40 H -0.0246 0.3761 0.2318 0.025 Uiso 1 1 calc R
C41 C -0.1386(4) 0.33935(17) 0.1475(3) 0.0213(9) Uani 1 1 d .
H41 H -0.2068 0.3621 0.1544 0.026 Uiso 1 1 calc R
C42 C -0.1468(3) 0.29788(17) 0.0918(3) 0.0211(9) Uani 1 1 d .
H42 H -0.2209 0.2923 0.0605 0.025 Uiso 1 1 calc R
C43 C -0.0475(3) 0.26412(16) 0.0811(2) 0.0179(8) Uani 1 1 d .
H43 H -0.0540 0.2358 0.0425 0.021 Uiso 1 1 calc R
C44 C 0.3135(3) 0.27877(15) 0.1077(2) 0.0133(8) Uani 1 1 d .
C45 C 0.2929(4) 0.32537(15) 0.0599(2) 0.0165(8) Uani 1 1 d .
H45 H 0.2147 0.3319 0.0344 0.020 Uiso 1 1 calc R
C46 C 0.3869(4) 0.36203(16) 0.0498(3) 0.0194(9) Uani 1 1 d .
H46 H 0.3725 0.3936 0.0174 0.023 Uiso 1 1 calc R
C47 C 0.5012(4) 0.35284(16) 0.0866(3) 0.0213(9) Uani 1 1 d .
H47 H 0.5652 0.3779 0.0790 0.026 Uiso 1 1 calc R
C48 C 0.5222(4) 0.30707(17) 0.1346(3) 0.0240(10) Uani 1 1 d .
H48 H 0.6005 0.3010 0.1604 0.029 Uiso 1 1 calc R
C49 C 0.4290(3) 0.27022(16) 0.1451(2) 0.0179(9) Uani 1 1 d .
H49 H 0.4438 0.2389 0.1780 0.021 Uiso 1 1 calc R
C50 C 0.1696(3) 0.19473(15) 0.0237(2) 0.0137(8) Uani 1 1 d .
C51 C 0.0897(4) 0.14983(16) 0.0156(2) 0.0182(9) Uani 1 1 d .
H51 H 0.0474 0.1387 0.0590 0.022 Uiso 1 1 calc R
C52 C 0.0713(4) 0.12135(17) -0.0547(3) 0.0215(9) Uani 1 1 d .
H52 H 0.0149 0.0917 -0.0594 0.026 Uiso 1 1 calc R
C53 C 0.1344(4) 0.13578(17) -0.1179(3) 0.0223(9) Uani 1 1 d .
H53 H 0.1210 0.1165 -0.1662 0.027 Uiso 1 1 calc R
C54 C 0.2175(4) 0.17863(18) -0.1102(3) 0.0268(10) Uani 1 1 d .
H54 H 0.2637 0.1877 -0.1528 0.032 Uiso 1 1 calc R
C55 C 0.2337(4) 0.20862(17) -0.0402(2) 0.0215(9) Uani 1 1 d .
H55 H 0.2889 0.2387 -0.0363 0.026 Uiso 1 1 calc R

loop_
_atom_site_aniso_label
_atom_site_aniso_U_11
_atom_site_aniso_U_22
_atom_site_aniso_U_33
_atom_site_aniso_U_23
_atom_site_aniso_U_13
_atom_site_aniso_U_12
Rh1 0.00689(12) 0.01019(15) 0.01166(14) 0.00199(13) 0.00181(9) 0.00094(12)
P1 0.0087(4) 0.0120(5) 0.0151(5) 0.0032(4) 0.0017(4) 0.0006(4)
P2 0.0080(4) 0.0128(6) 0.0126(5) 0.0008(4) 0.0018(4) -0.0005(3)
O1 0.0110(13) 0.0161(15) 0.0158(15) 0.0037(11) 0.0045(11) 0.0038(11)
N1 0.0109(15) 0.0150(18) 0.0088(16) 0.0028(12) 0.0028(12) 0.0016(12)
C1 0.0117(17) 0.014(2) 0.013(2) 0.0012(15) -0.0002(15) 0.0006(15)
C2 0.0122(18) 0.014(2) 0.015(2) -0.0018(15) 0.0010(15) 0.0018(15)
C3 0.021(2) 0.030(3) 0.016(2) 0.0020(17) 0.0029(17) 0.0117(18)
C4 0.035(3) 0.024(3) 0.026(3) 0.0011(19) 0.007(2) 0.015(2)
C5 0.019(2) 0.027(3) 0.024(2) -0.0088(18) 0.0039(18) 0.0078(18)
C6 0.017(2) 0.023(2) 0.021(2) -0.0055(17) 0.0073(17) -0.0040(17)
C7 0.0141(18) 0.014(2) 0.019(2) -0.0022(15) 0.0025(16) -0.0034(15)
C8 0.0134(18) 0.015(2) 0.012(2) 0.0014(14) 0.0056(15) 0.0071(15)
C9 0.0157(19) 0.015(2) 0.015(2) 0.0007(15) 0.0059(16) 0.0042(15)
C10 0.018(2) 0.023(2) 0.015(2) 0.0029(16) 0.0025(16) 0.0064(17)
C11 0.030(2) 0.018(2) 0.020(2) 0.0068(17) 0.0084(19) 0.0072(18)
C12 0.027(2) 0.012(2) 0.023(2) 0.0006(16) 0.0133(19) 0.0024(17)
C13 0.0164(19) 0.013(2) 0.015(2) -0.0040(15) 0.0038(16) 0.0005(15)
C14 0.016(2) 0.019(2) 0.017(2) -0.0014(16) 0.0036(16) -0.0053(16)
C15 0.023(2) 0.031(3) 0.023(2) -0.0056(19) 0.0018(19) -0.0069(19)
C16 0.027(2) 0.028(3) 0.032(3) -0.006(2) 0.008(2) -0.0119(19)
C17 0.0122(18) 0.022(2) 0.017(2) 0.0026(16) 0.0001(15) -0.0003(16)
C18 0.014(2) 0.026(3) 0.030(3) -0.0009(18) 0.0022(18) -0.0029(16)
C19 0.0120(19) 0.036(3) 0.028(3) 0.0075(19) -0.0015(17) 0.0020(18)
C20 0.0121(18) 0.015(2) 0.0123(19) 0.0011(15) 0.0039(15) 0.0014(15)
C21 0.0146(19) 0.018(2) 0.017(2) 0.0016(16) 0.0025(16) -0.0003(16)
C22 0.0132(19) 0.024(2) 0.018(2) -0.0014(16) 0.0013(16) 0.0067(16)
C23 0.025(2) 0.017(2) 0.015(2) 0.0047(16) 0.0059(17) 0.0052(17)
C24 0.024(2) 0.017(2) 0.017(2) 0.0045(16) 0.0093(17) -0.0023(17)
C25 0.0117(18) 0.020(2) 0.014(2) -0.0007(15) 0.0022(15) -0.0013(15)
C26 0.0103(17) 0.011(2) 0.019(2) 0.0039(15) -0.0003(15) 0.0005(14)
C27 0.0124(18) 0.018(2) 0.022(2) 0.0002(17) 0.0016(16) 0.0007(16)
C28 0.020(2) 0.018(2) 0.030(3) -0.0027(18) -0.0041(18) -0.0043(17)
C29 0.031(2) 0.016(2) 0.024(2) -0.0050(17) -0.004(2) 0.0015(18)
C30 0.025(2) 0.023(2) 0.017(2) -0.0045(17) 0.0028(18) 0.0043(18)
C31 0.019(2) 0.017(2) 0.019(2) 0.0006(16) 0.0029(17) 0.0006(16)
C32 0.0087(17) 0.015(2) 0.0126(18) 0.0042(14) 0.0008(14) 0.0000(13)
C33 0.0150(19) 0.016(2) 0.017(2) 0.0008(15) 0.0018(16) -0.0005(16)
C34 0.016(2) 0.022(2) 0.017(2) 0.0012(16) -0.0020(16) -0.0054(17)
C35 0.0086(17) 0.026(3) 0.017(2) 0.0082(17) -0.0038(15) -0.0022(15)
C36 0.0119(18) 0.023(2) 0.020(2) 0.0045(17) 0.0035(16) 0.0025(16)
C37 0.0103(18) 0.018(2) 0.021(2) 0.0025(16) 0.0025(16) -0.0016(15)
C38 0.0103(17) 0.014(2) 0.017(2) 0.0041(15) 0.0019(15) 0.0006(14)
C39 0.0127(18) 0.017(2) 0.018(2) 0.0046(15) 0.0026(16) 0.0005(15)
C40 0.020(2) 0.014(2) 0.030(2) 0.0010(17) 0.0075(18) 0.0001(16)
C41 0.0136(18) 0.022(2) 0.030(2) 0.0061(19) 0.0079(17) 0.0049(17)
C42 0.0079(18) 0.028(3) 0.027(2) 0.0075(18) -0.0041(17) 0.0004(16)
C43 0.0126(19) 0.021(2) 0.020(2) 0.0038(16) 0.0007(16) -0.0004(16)
C44 0.0110(17) 0.014(2) 0.015(2) 0.0013(15) 0.0038(15) -0.0007(14)
C45 0.0122(18) 0.017(2) 0.020(2) 0.0036(15) 0.0009(16) 0.0003(15)
C46 0.017(2) 0.016(2) 0.026(2) 0.0054(16) 0.0014(17) 0.0010(16)
C47 0.0155(19) 0.016(2) 0.034(3) 0.0002(17) 0.0086(18) -0.0059(15)
C48 0.0104(19) 0.026(3) 0.035(3) 0.0068(19) -0.0035(18) -0.0024(16)
C49 0.0103(18) 0.018(2) 0.025(2) 0.0061(16) 0.0004(16) 0.0007(15)
C50 0.0120(18) 0.012(2) 0.017(2) 0.0022(15) -0.0025(15) 0.0024(14)
C51 0.0141(19) 0.021(2) 0.020(2) 0.0017(16) 0.0032(16) -0.0010(15)
C52 0.019(2) 0.017(2) 0.028(3) -0.0003(17) -0.0003(18) 0.0006(16)
C53 0.022(2) 0.022(2) 0.023(2) -0.0049(17) -0.0014(18) 0.0047(17)
C54 0.032(3) 0.028(3) 0.021(2) -0.0004(18) 0.006(2) -0.0039(19)
C55 0.025(2) 0.018(2) 0.023(2) 0.0027(17) 0.0034(18) -0.0042(17)

loop_
_atom_type_symbol
_atom_type_description
_atom_type_scat_dispersion_real
_atom_type_scat_dispersion_imag
_atom_type_scat_source
C C 0.0033 0.0016 'International Tables Vol C Tables 4.2.6.8 and 6.1.1.4'
H H 0.0000 0.0000 'International Tables Vol C Tables 4.2.6.8 and 6.1.1.4'
N N 0.0061 0.0033 'International Tables Vol C Tables 4.2.6.8 and 6.1.1.4'
O O 0.0106 0.0060 'International Tables Vol C Tables 4.2.6.8 and 6.1.1.4'
P P 0.1023 0.0942 'International Tables Vol C Tables 4.2.6.8 and 6.1.1.4'
Rh Rh -1.1178 0.9187 'International Tables Vol C Tables 4.2.6.8 and 6.1.1.4'

loop_
_geom_angle_atom_site_label_1
_geom_angle_atom_site_label_2
_geom_angle_atom_site_label_3
_geom_angle
P1 Rh1 C1 121.89(9)
P2 Rh1 P1 97.21(4)
P2 Rh1 C1 140.69(9)
O1 Rh1 P1 91.29(7)
O1 Rh1 P2 171.50(7)
O1 Rh1 N1 62.04(10)
O1 Rh1 C1 30.84(11)
N1 Rh1 P1 152.99(9)
N1 Rh1 P2 109.47(8)
N1 Rh1 C1 31.25(11)
C38 P1 Rh1 127.57(13)
C38 P1 C44 101.36(17)
C44 P1 Rh1 113.12(13)
C50 P1 Rh1 104.09(12)
C50 P1 C38 104.39(17)
C50 P1 C44 103.92(18)
C20 P2 Rh1 113.22(12)
C26 P2 Rh1 118.17(12)
C26 P2 C20 97.51(17)
C32 P2 Rh1 115.59(13)
C32 P2 C20 103.16(17)
C32 P2 C26 106.78(17)
C1 O1 Rh1 91.9(2)
C1 N1 Rh1 91.3(2)
C1 N1 C8 126.0(3)
C8 N1 Rh1 142.7(2)
O1 C1 Rh1 57.22(17)
O1 C1 N1 114.6(3)
O1 C1 C2 116.3(3)
N1 C1 Rh1 57.49(19)
N1 C1 C2 129.1(3)
C2 C1 Rh1 172.5(3)
C3 C2 C1 125.2(4)
C7 C2 C1 116.3(3)
C7 C2 C3 118.4(3)
C2 C3 H3 120.0
C4 C3 C2 120.0(4)
C4 C3 H3 120.0
C3 C4 H4 119.5
C5 C4 C3 121.1(4)
C5 C4 H4 119.5
C4 C5 H5 120.6
C6 C5 C4 118.9(4)
C6 C5 H5 120.6
C5 C6 H6 119.7
C5 C6 C7 120.7(4)
C7 C6 H6 119.7
C2 C7 H7 119.5
C6 C7 C2 121.0(4)
C6 C7 H7 119.5
C9 C8 N1 119.7(3)
C9 C8 C13 122.5(3)
C13 C8 N1 117.7(3)
C8 C9 C17 120.3(3)
C10 C9 C8 117.3(4)
C10 C9 C17 122.4(4)
C9 C10 H10 118.9
C11 C10 C9 122.1(4)
C11 C10 H10 118.9
C10 C11 H11 120.1
C10 C11 C12 119.9(4)
C12 C11 H11 120.1
C11 C12 H12 119.2
C11 C12 C13 121.7(4)
C13 C12 H12 119.2
C8 C13 C14 121.1(3)
C12 C13 C8 116.5(4)
C12 C13 C14 122.5(4)
C13 C14 H14 107.6
C13 C14 C15 111.4(3)
C13 C14 C16 113.6(3)
C15 C14 H14 107.6
C15 C14 C16 108.7(3)
C16 C14 H14 107.6
C14 C15 H15A 109.5
C14 C15 H15B 109.5
C14 C15 H15C 109.5
H15A C15 H15B 109.5
H15A C15 H15C 109.5
H15B C15 H15C 109.5
C14 C16 H16A 109.5
C14 C16 H16B 109.5
C14 C16 H16C 109.5
H16A C16 H16B 109.5
H16A C16 H16C 109.5
H16B C16 H16C 109.5
C9 C17 H17 107.0
C9 C17 C18 112.4(3)
C9 C17 C19 113.4(3)
C18 C17 H17 107.0
C19 C17 H17 107.0
C19 C17 C18 109.6(3)
C17 C18 H18A 109.5
C17 C18 H18B 109.5
C17 C18 H18C 109.5
H18A C18 H18B 109.5
H18A C18 H18C 109.5
H18B C18 H18C 109.5
C17 C19 H19A 109.5
C17 C19 H19B 109.5
C17 C19 H19C 109.5
H19A C19 H19B 109.5
H19A C19 H19C 109.5
H19B C19 H19C 109.5
C21 C20 P2 117.7(3)
C21 C20 C25 118.5(4)
C25 C20 P2 123.8(3)
C20 C21 H21 119.4
C22 C21 C20 121.2(4)
C22 C21 H21 119.4
C21 C22 H22 119.9
C21 C22 C23 120.2(4)
C23 C22 H22 119.9
C22 C23 H23 120.3
C22 C23 C24 119.4(4)
C24 C23 H23 120.3
C23 C24 H24 119.5
C23 C24 C25 121.1(4)
C25 C24 H24 119.5
C20 C25 H25 120.2
C24 C25 C20 119.7(4)
C24 C25 H25 120.2
C27 C26 P2 118.7(3)
C27 C26 C31 118.7(4)
C31 C26 P2 122.4(3)
C26 C27 H27 119.8
C28 C27 C26 120.3(4)
C28 C27 H27 119.8
C27 C28 H28 119.7
C29 C28 C27 120.6(4)
C29 C28 H28 119.7
C28 C29 H29 120.1
C28 C29 C30 119.8(4)
C30 C29 H29 120.1
C29 C30 H30 120.2
C31 C30 C29 119.7(4)
C31 C30 H30 120.2
C26 C31 H31 119.5
C30 C31 C26 121.0(4)
C30 C31 H31 119.5
C33 C32 P2 116.8(3)
C37 C32 P2 125.2(3)
C37 C32 C33 118.1(4)
C32 C33 H33 119.3
C34 C33 C32 121.4(4)
C34 C33 H33 119.3
C33 C34 H34 119.9
C33 C34 C35 120.2(4)
C35 C34 H34 119.9
C34 C35 H35 120.7
C36 C35 C34 118.6(4)
C36 C35 H35 120.7
C35 C36 H36 119.2
C35 C36 C37 121.6(4)
C37 C36 H36 119.2
C32 C37 H37 119.9
C36 C37 C32 120.2(4)
C36 C37 H37 119.9
C39 C38 P1 117.8(3)
C43 C38 P1 123.0(3)
C43 C38 C39 119.1(4)
C38 C39 H39 119.7
C40 C39 C38 120.6(4)
C40 C39 H39 119.7
C39 C40 H40 120.2
C41 C40 C39 119.7(4)
C41 C40 H40 120.2
C40 C41 H41 120.0
C42 C41 C40 119.9(4)
C42 C41 H41 120.0
C41 C42 H42 119.7
C41 C42 C43 120.7(4)
C43 C42 H42 119.7
C38 C43 C42 120.0(4)
C38 C43 H43 120.0
C42 C43 H43 120.0
C45 C44 P1 122.0(3)
C49 C44 P1 118.9(3)
C49 C44 C45 119.0(3)
C44 C45 H45 120.0
C46 C45 C44 120.0(4)
C46 C45 H45 120.0
C45 C46 H46 119.8
C47 C46 C45 120.4(4)
C47 C46 H46 119.8
C46 C47 H47 120.0
C46 C47 C48 120.0(4)
C48 C47 H47 120.0
C47 C48 H48 120.0
C49 C48 C47 120.0(4)
C49 C48 H48 120.0
C44 C49 H49 119.7
C48 C49 C44 120.5(4)
C48 C49 H49 119.7
C51 C50 P1 118.1(3)
C55 C50 P1 123.8(3)
C55 C50 C51 117.9(4)
C50 C51 H51 119.4
C52 C51 C50 121.2(4)
C52 C51 H51 119.4
C51 C52 H52 119.8
C53 C52 C51 120.4(4)
C53 C52 H52 119.8
C52 C53 H53 120.3
C52 C53 C54 119.4(4)
C54 C53 H53 120.3
C53 C54 H54 119.8
C53 C54 C55 120.4(4)
C55 C54 H54 119.8
C50 C55 C54 120.6(4)
C50 C55 H55 119.7
C54 C55 H55 119.7

loop_
_geom_bond_atom_site_label_1
_geom_bond_atom_site_label_2
_geom_bond_distance
Rh1 P1 2.2041(10)
Rh1 P2 2.1892(10)
Rh1 O1 2.131(3)
Rh1 N1 2.137(3)
Rh1 C1 2.533(4)
P1 C38 1.839(4)
P1 C44 1.840(4)
P1 C50 1.831(4)
P2 C20 1.845(4)
P2 C26 1.836(4)
P2 C32 1.831(4)
O1 C1 1.299(4)
N1 C1 1.314(5)
N1 C8 1.427(5)
C1 C2 1.505(5)
C2 C3 1.394(5)
C2 C7 1.393(5)
C3 H3 0.9500
C3 C4 1.389(6)
C4 H4 0.9500
C4 C5 1.386(6)
C5 H5 0.9500
C5 C6 1.376(6)
C6 H6 0.9500
C6 C7 1.383(5)
C7 H7 0.9500
C8 C9 1.406(5)
C8 C13 1.418(5)
C9 C10 1.389(5)
C9 C17 1.518(5)
C10 H10 0.9500
C10 C11 1.371(6)
C11 H11 0.9500
C11 C12 1.386(6)
C12 H12 0.9500
C12 C13 1.402(5)
C13 C14 1.519(5)
C14 H14 1.0000
C14 C15 1.527(6)
C14 C16 1.531(5)
C15 H15A 0.9800
C15 H15B 0.9800
C15 H15C 0.9800
C16 H16A 0.9800
C16 H16B 0.9800
C16 H16C 0.9800
C17 H17 1.0000
C17 C18 1.538(5)
C17 C19 1.535(5)
C18 H18A 0.9800
C18 H18B 0.9800
C18 H18C 0.9800
C19 H19A 0.9800
C19 H19B 0.9800
C19 H19C 0.9800
C20 C21 1.392(5)
C20 C25 1.404(5)
C21 H21 0.9500
C21 C22 1.380(5)
C22 H22 0.9500
C22 C23 1.382(6)
C23 H23 0.9500
C23 C24 1.384(6)
C24 H24 0.9500
C24 C25 1.387(5)
C25 H25 0.9500
C26 C27 1.394(5)
C26 C31 1.397(5)
C27 H27 0.9500
C27 C28 1.390(5)
C28 H28 0.9500
C28 C29 1.381(6)
C29 H29 0.9500
C29 C30 1.393(6)
C30 H30 0.9500
C30 C31 1.389(5)
C31 H31 0.9500
C32 C33 1.402(5)
C32 C37 1.397(5)
C33 H33 0.9500
C33 C34 1.383(5)
C34 H34 0.9500
C34 C35 1.395(6)
C35 H35 0.9500
C35 C36 1.385(5)
C36 H36 0.9500
C36 C37 1.387(5)
C37 H37 0.9500
C38 C39 1.398(5)
C38 C43 1.392(5)
C39 H39 0.9500
C39 C40 1.394(5)
C40 H40 0.9500
C40 C41 1.390(6)
C41 H41 0.9500
C41 C42 1.382(6)
C42 H42 0.9500
C42 C43 1.394(5)
C43 H43 0.9500
C44 C45 1.401(5)
C44 C49 1.396(5)
C45 H45 0.9500
C45 C46 1.389(5)
C46 H46 0.9500
C46 C47 1.382(6)
C47 H47 0.9500
C47 C48 1.388(6)
C48 H48 0.9500
C48 C49 1.387(5)
C49 H49 0.9500
C50 C51 1.401(5)
C50 C55 1.395(5)
C51 H51 0.9500
C51 C52 1.386(6)
C52 H52 0.9500
C52 C53 1.380(6)
C53 H53 0.9500
C53 C54 1.386(6)
C54 H54 0.9500
C54 C55 1.399(6)
C55 H55 0.9500

loop_
_geom_torsion_atom_site_label_1
_geom_torsion_atom_site_label_2
_geom_torsion_atom_site_label_3
_geom_torsion_atom_site_label_4
_geom_torsion
Rh1 P1 C38 C39 77.2(3)
Rh1 P1 C38 C43 -100.2(3)
Rh1 P1 C44 C45 -180.0(3)
Rh1 P1 C44 C49 1.9(4)
Rh1 P1 C50 C51 56.2(3)
Rh1 P1 C50 C55 -117.7(3)
Rh1 P2 C20 C21 71.6(3)
Rh1 P2 C20 C25 -105.0(3)
Rh1 P2 C26 C27 0.1(4)
Rh1 P2 C26 C31 -173.5(3)
Rh1 P2 C32 C33 45.9(3)
Rh1 P2 C32 C37 -132.5(3)
Rh1 O1 C1 N1 -3.7(3)
Rh1 O1 C1 C2 175.6(3)
Rh1 N1 C1 O1 3.6(3)
Rh1 N1 C1 C2 -175.5(4)
Rh1 N1 C8 C9 -103.0(4)
Rh1 N1 C8 C13 76.5(5)
P1 C38 C39 C40 -177.1(3)
P1 C38 C43 C42 176.9(3)
P1 C44 C45 C46 -177.6(3)
P1 C44 C49 C48 177.7(3)
P1 C50 C51 C52 -176.7(3)
P1 C50 C55 C54 174.3(3)
P2 C20 C21 C22 -176.2(3)
P2 C20 C25 C24 176.2(3)
P2 C26 C27 C28 -174.7(3)
P2 C26 C31 C30 174.8(3)
P2 C32 C33 C34 -179.8(3)
P2 C32 C37 C36 179.0(3)
O1 C1 C2 C3 -177.6(4)
O1 C1 C2 C7 0.0(5)
N1 C1 C2 C3 1.5(7)
N1 C1 C2 C7 179.1(4)
N1 C8 C9 C10 179.9(3)
N1 C8 C9 C17 -2.5(5)
N1 C8 C13 C12 -179.9(3)
N1 C8 C13 C14 0.7(5)
C1 N1 C8 C9 76.2(5)
C1 N1 C8 C13 -104.3(4)
C1 C2 C3 C4 178.4(4)
C1 C2 C7 C6 -179.0(4)
C2 C3 C4 C5 -0.2(7)
C3 C2 C7 C6 -1.2(6)
C3 C4 C5 C6 -0.1(7)
C4 C5 C6 C7 -0.3(6)
C5 C6 C7 C2 0.9(6)
C7 C2 C3 C4 0.8(6)
C8 N1 C1 Rh1 -179.5(4)
C8 N1 C1 O1 -175.9(3)
C8 N1 C1 C2 5.0(6)
C8 C9 C10 C11 0.4(6)
C8 C9 C17 C18 79.6(5)
C8 C9 C17 C19 -155.4(4)
C8 C13 C14 C15 73.9(5)
C8 C13 C14 C16 -162.9(4)
C9 C8 C13 C12 -0.5(6)
C9 C8 C13 C14 -179.9(3)
C9 C10 C11 C12 -1.3(6)
C10 C9 C17 C18 -103.0(4)
C10 C9 C17 C19 22.1(5)
C10 C11 C12 C13 1.3(6)
C11 C12 C13 C8 -0.4(6)
C11 C12 C13 C14 179.0(4)
C12 C13 C14 C15 -105.5(4)
C12 C13 C14 C16 17.7(5)
C13 C8 C9 C10 0.4(6)
C13 C8 C9 C17 178.0(3)
C17 C9 C10 C11 -177.1(4)
C20 P2 C26 C27 121.5(3)
C20 P2 C26 C31 -52.0(4)
C20 P2 C32 C33 -78.2(3)
C20 P2 C32 C37 103.4(3)
C20 C21 C22 C23 0.2(6)
C21 C20 C25 C24 -0.3(6)
C21 C22 C23 C24 -1.2(6)
C22 C23 C24 C25 1.5(6)
C23 C24 C25 C20 -0.7(6)
C25 C20 C21 C22 0.6(6)
C26 P2 C20 C21 -53.5(3)
C26 P2 C20 C25 130.0(3)
C26 P2 C32 C33 179.6(3)
C26 P2 C32 C37 1.2(4)
C26 C27 C28 C29 -0.1(6)
C27 C26 C31 C30 1.2(6)
C27 C28 C29 C30 0.7(7)
C28 C29 C30 C31 -0.4(7)
C29 C30 C31 C26 -0.6(6)
C31 C26 C27 C28 -0.9(6)
C32 P2 C20 C21 -162.7(3)
C32 P2 C20 C25 20.7(4)
C32 P2 C26 C27 -132.2(3)
C32 P2 C26 C31 54.2(4)
C32 C33 C34 C35 1.7(6)
C33 C32 C37 C36 0.6(6)
C33 C34 C35 C36 -1.5(6)
C34 C35 C36 C37 1.0(6)
C35 C36 C37 C32 -0.5(6)
C37 C32 C33 C34 -1.2(6)
C38 P1 C44 C45 -40.4(4)
C38 P1 C44 C49 141.5(3)
C38 P1 C50 C51 -79.3(3)
C38 P1 C50 C55 106.8(3)
C38 C39 C40 C41 -0.2(6)
C39 C38 C43 C42 -0.5(6)
C39 C40 C41 C42 0.0(6)
C40 C41 C42 C43 0.0(6)
C41 C42 C43 C38 0.2(6)
C43 C38 C39 C40 0.5(6)
C44 P1 C38 C39 -54.0(3)
C44 P1 C38 C43 128.5(3)
C44 P1 C50 C51 174.8(3)
C44 P1 C50 C55 0.9(4)
C44 C45 C46 C47 0.1(6)
C45 C44 C49 C48 -0.5(6)
C45 C46 C47 C48 -0.7(7)
C46 C47 C48 C49 0.7(7)
C47 C48 C49 C44 -0.1(7)
C49 C44 C45 C46 0.5(6)
C50 P1 C38 C39 -161.8(3)
C50 P1 C38 C43 20.8(4)
C50 P1 C44 C45 67.8(4)
C50 P1 C44 C49 -110.4(3)
C50 C51 C52 C53 1.9(6)
C51 C50 C55 C54 0.4(6)
C51 C52 C53 C54 0.7(6)
C52 C53 C54 C55 -2.7(7)
C53 C54 C55 C50 2.1(7)
C55 C50 C51 C52 -2.4(6)
